data_7105246
loop_
_publ_author_name
'Vyas, Vijay S'
'Rathore, Rajendra'

_publ_section_title
;
 Preparation of a tetraphenylethylene-based emitter: synthesis,
 structure and optoelectronic properties of
 tetrakis(pentaphenylphenyl)ethylene.
;
_journal_issue 7
_journal_name_full 'Chemical communications (Cambridge, England)'
_journal_page_first 1065
_journal_page_last 1067
_journal_paper_doi 10.1039/b923915d
_journal_volume 46
_journal_year 2010
_chemical_formula_sum 'C184 H144 Cl14'
_chemical_formula_weight 2851.29
_chemical_name_systematic
;
?
;
_space_group_IT_number 60
_symmetry_cell_setting orthorhombic
_symmetry_space_group_name_Hall '-P 2n 2ab'
_symmetry_space_group_name_H-M 'P b c n'
_atom_sites_solution_hydrogens geom
_atom_sites_solution_primary direct
_atom_sites_solution_secondary difmap
_audit_creation_method SHELXL-97
_cell_angle_alpha 90.00
_cell_angle_beta 90.00
_cell_angle_gamma 90.00
_cell_formula_units_Z 4
_cell_length_a 18.2423(5)
_cell_length_b 33.9920(9)
_cell_length_c 24.7441(6)
_cell_measurement_reflns_used 9752
_cell_measurement_temperature 100(2)
_cell_measurement_theta_max 67
_cell_measurement_theta_min 3
_cell_volume 15343.6(7)
_computing_cell_refinement 'SAINT v7.60A (Bruker, 2009)'
_computing_data_collection 'APEX2-2009.5-1 (Bruker, 2009)'
_computing_data_reduction 'SADABS-2008/1 (Bruker, 2008)'
_computing_molecular_graphics 'XP v5.1 (Bruker, 1998)'
_computing_publication_material 'XCIF-2008/2 (Bruker, 2008)'
_computing_structure_refinement 'SHELXL-2008/4(Bruker, 2008)'
_computing_structure_solution 'XS/SHELXTL-2008/4 (Bruker, 2008)'
_diffrn_ambient_temperature 100(2)
_diffrn_measured_fraction_theta_full 0.983
_diffrn_measured_fraction_theta_max 0.983
_diffrn_measurement_device_type 'Bruker APEX2 CCD detector'
_diffrn_measurement_method '\w scans'
_diffrn_radiation_monochromator graphite
_diffrn_radiation_source 'fine-focus sealed tube'
_diffrn_radiation_type CuK\a
_diffrn_radiation_wavelength 1.54178
_diffrn_reflns_av_R_equivalents 0.0392
_diffrn_reflns_av_sigmaI/netI 0.0213
_diffrn_reflns_limit_h_max 21
_diffrn_reflns_limit_h_min 0
_diffrn_reflns_limit_k_max 39
_diffrn_reflns_limit_k_min 0
_diffrn_reflns_limit_l_max 29
_diffrn_reflns_limit_l_min 0
_diffrn_reflns_number 127844
_diffrn_reflns_theta_full 67.97
_diffrn_reflns_theta_max 67.97
_diffrn_reflns_theta_min 2.60
_exptl_absorpt_coefficient_mu 2.711
_exptl_absorpt_correction_T_max 0.7732
_exptl_absorpt_correction_T_min 0.5623
_exptl_absorpt_correction_type multi-scan
_exptl_absorpt_process_details
;
SADABS. Program for empirical absorption correction of
area-detector data. University of Goetingen. Germany.
Sheldrick, G. M. 1996
;
_exptl_crystal_colour 'pale yellow'
_exptl_crystal_density_diffrn 1.234
_exptl_crystal_density_method 'not measured'
_exptl_crystal_description tablet
_exptl_crystal_F_000 5944
_exptl_crystal_size_max 0.24
_exptl_crystal_size_mid 0.23
_exptl_crystal_size_min 0.10
_refine_diff_density_max 1.172
_refine_diff_density_min -0.938
_refine_diff_density_rms 0.079
_refine_ls_extinction_method none
_refine_ls_goodness_of_fit_ref 1.049
_refine_ls_hydrogen_treatment constr
_refine_ls_matrix_type full
_refine_ls_number_parameters 968
_refine_ls_number_reflns 13728
_refine_ls_number_restraints 30
_refine_ls_restrained_S_all 1.050
_refine_ls_R_factor_all 0.0985
_refine_ls_R_factor_gt 0.0864
_refine_ls_shift/su_max 0.001
_refine_ls_shift/su_mean 0.000
_refine_ls_structure_factor_coef Fsqd
_refine_ls_weighting_details 'calc w=1/[\s^2^(Fo^2^)+(0.0980P)^2^+49.7437P] where P=(Fo^2^+2Fc^2^)/3'
_refine_ls_weighting_scheme calc
_refine_ls_wR_factor_gt 0.2291
_refine_ls_wR_factor_ref 0.2383
_reflns_number_gt 11595
_reflns_number_total 13728
_reflns_threshold_expression >2sigma(I)
_cod_data_source_file b923915d.txt
_cod_data_source_block raj16y
_cod_database_code 7105246

loop_
_symmetry_equiv_pos_as_xyz
'x, y, z'
'-x+1/2, -y+1/2, z+1/2'
'-x, y, -z+1/2'
'x+1/2, -y+1/2, -z'
'-x, -y, -z'
'x-1/2, y-1/2, -z-1/2'
'x, -y, z-1/2'
'-x-1/2, y-1/2, z'

loop_
_atom_site_label
_atom_site_type_symbol
_atom_site_fract_x
_atom_site_fract_y
_atom_site_fract_z
_atom_site_U_iso_or_equiv
_atom_site_adp_type
_atom_site_occupancy
_atom_site_symmetry_multiplicity
_atom_site_calc_flag
_atom_site_refinement_flags
_atom_site_disorder_assembly
_atom_site_disorder_group
C1 C 0.5000 0.22256(15) 0.7500 0.0233(10) Uani 1 2 d S . .
C2 C 0.5000 0.18250(16) 0.7500 0.0257(11) Uani 1 2 d S . .
C11 C 0.50693(18) 0.24596(11) 0.69950(14) 0.0246(7) Uani 1 1 d . . .
C12 C 0.46894(19) 0.23530(11) 0.65283(14) 0.0266(8) Uani 1 1 d . . .
H12A H 0.4356 0.2138 0.6540 0.032 Uiso 1 1 calc R . .
C13 C 0.47908(19) 0.25550(11) 0.60491(14) 0.0264(8) Uani 1 1 d . . .
H13A H 0.4528 0.2476 0.5736 0.032 Uiso 1 1 calc R . .
C14 C 0.52741(19) 0.28736(11) 0.60194(14) 0.0263(8) Uani 1 1 d . . .
C15 C 0.5631(2) 0.29907(12) 0.64878(14) 0.0284(8) Uani 1 1 d . . .
H15A H 0.5952 0.3210 0.6478 0.034 Uiso 1 1 calc R . .
C16 C 0.55231(19) 0.27908(11) 0.69719(14) 0.0270(8) Uani 1 1 d . . .
H16A H 0.5761 0.2880 0.7291 0.032 Uiso 1 1 calc R . .
C21 C 0.51928(19) 0.15855(11) 0.70142(13) 0.0248(7) Uani 1 1 d . . .
C22 C 0.47863(19) 0.12504(11) 0.68806(14) 0.0275(8) Uani 1 1 d . . .
H22A H 0.4371 0.1183 0.7093 0.033 Uiso 1 1 calc R . .
C23 C 0.4975(2) 0.10156(11) 0.64471(14) 0.0272(8) Uani 1 1 d . . .
H23A H 0.4692 0.0788 0.6369 0.033 Uiso 1 1 calc R . .
C24 C 0.55761(19) 0.11088(11) 0.61219(14) 0.0255(7) Uani 1 1 d . . .
C25 C 0.59726(19) 0.14480(11) 0.62442(14) 0.0257(7) Uani 1 1 d . . .
H25A H 0.6372 0.1523 0.6020 0.031 Uiso 1 1 calc R . .
C26 C 0.57920(19) 0.16767(11) 0.66882(14) 0.0258(7) Uani 1 1 d . . .
H26A H 0.6083 0.1900 0.6772 0.031 Uiso 1 1 calc R . .
C111 C 0.5380(2) 0.30846(11) 0.54941(14) 0.0274(8) Uani 1 1 d . . .
C112 C 0.6070(2) 0.31015(11) 0.52540(14) 0.0264(7) Uani 1 1 d . . .
C113 C 0.6160(2) 0.32992(11) 0.47572(15) 0.0280(8) Uani 1 1 d . . .
C114 C 0.5550(2) 0.34703(12) 0.44946(14) 0.0296(8) Uani 1 1 d . . .
C115 C 0.4850(2) 0.34423(11) 0.47339(15) 0.0292(8) Uani 1 1 d . . .
C116 C 0.4768(2) 0.32583(12) 0.52367(15) 0.0299(8) Uani 1 1 d . . .
C121 C 0.67146(19) 0.29047(11) 0.55159(14) 0.0266(8) Uani 1 1 d . . .
C122 C 0.6714(2) 0.24994(11) 0.56140(14) 0.0269(8) Uani 1 1 d . . .
H12B H 0.6302 0.2345 0.5513 0.032 Uiso 1 1 calc R . .
C123 C 0.7315(2) 0.23222(12) 0.58593(15) 0.0317(8) Uani 1 1 d . . .
H12C H 0.7314 0.2046 0.5920 0.038 Uiso 1 1 calc R . .
C124 C 0.7912(2) 0.25430(13) 0.60143(16) 0.0355(9) Uani 1 1 d . . .
H12D H 0.8320 0.2420 0.6183 0.043 Uiso 1 1 calc R . .
C125 C 0.7915(2) 0.29456(13) 0.59221(16) 0.0348(9) Uani 1 1 d . . .
H12E H 0.8324 0.3100 0.6030 0.042 Uiso 1 1 calc R . .
C126 C 0.7318(2) 0.31224(12) 0.56724(15) 0.0313(8) Uani 1 1 d . . .
H12F H 0.7325 0.3398 0.5608 0.038 Uiso 1 1 calc R . .
C131 C 0.6903(2) 0.33237(12) 0.45033(14) 0.0283(8) Uani 1 1 d . . .
C132 C 0.7222(2) 0.29899(12) 0.42857(15) 0.0308(8) Uani 1 1 d . . .
H13B H 0.6967 0.2746 0.4297 0.037 Uiso 1 1 calc R . .
C133 C 0.7916(2) 0.30089(12) 0.40500(16) 0.0341(9) Uani 1 1 d . . .
H13C H 0.8131 0.2780 0.3899 0.041 Uiso 1 1 calc R . .
C134 C 0.8291(2) 0.33638(12) 0.40375(16) 0.0352(9) Uani 1 1 d . . .
H13D H 0.8764 0.3379 0.3877 0.042 Uiso 1 1 calc R . .
C135 C 0.7974(2) 0.36939(12) 0.42593(17) 0.0360(9) Uani 1 1 d . . .
H13E H 0.8237 0.3935 0.4257 0.043 Uiso 1 1 calc R . .
C136 C 0.7282(2) 0.36811(12) 0.44856(16) 0.0325(8) Uani 1 1 d . . .
H13F H 0.7066 0.3913 0.4628 0.039 Uiso 1 1 calc R . .
C141 C 0.56406(19) 0.36816(12) 0.39687(15) 0.0301(8) Uani 1 1 d . . .
C142 C 0.5937(2) 0.34974(13) 0.35180(16) 0.0374(9) Uani 1 1 d . . .
H14A H 0.6099 0.3233 0.3542 0.045 Uiso 1 1 calc R . .
C143 C 0.5996(2) 0.37003(15) 0.30294(17) 0.0441(11) Uani 1 1 d . . .
H14B H 0.6197 0.3572 0.2722 0.053 Uiso 1 1 calc R . .
C144 C 0.5765(2) 0.40861(15) 0.29893(18) 0.0445(11) Uani 1 1 d . . .
H14C H 0.5804 0.4223 0.2656 0.053 Uiso 1 1 calc R . .
C145 C 0.5477(2) 0.42710(13) 0.34338(18) 0.0409(10) Uani 1 1 d . . .
H14D H 0.5318 0.4536 0.3409 0.049 Uiso 1 1 calc R . .
C146 C 0.5419(2) 0.40702(12) 0.39217(17) 0.0346(9) Uani 1 1 d . . .
H14E H 0.5225 0.4202 0.4228 0.041 Uiso 1 1 calc R . .
C151 C 0.4192(2) 0.35857(12) 0.44390(16) 0.0338(9) Uani 1 1 d . . .
C152 C 0.4014(2) 0.34122(14) 0.39476(18) 0.0432(10) Uani 1 1 d . . .
H15B H 0.4320 0.3212 0.3802 0.052 Uiso 1 1 calc R . .
C153 C 0.3393(3) 0.3530(2) 0.3670(2) 0.072(2) Uani 1 1 d . . .
H15C H 0.3274 0.3412 0.3334 0.086 Uiso 1 1 calc R . .
C154 C 0.2949(3) 0.3817(2) 0.3880(4) 0.089(3) Uani 1 1 d . . .
H15D H 0.2525 0.3899 0.3688 0.107 Uiso 1 1 calc R . .
C155 C 0.3120(3) 0.39886(18) 0.4374(3) 0.077(2) Uani 1 1 d . . .
H15E H 0.2806 0.4184 0.4522 0.092 Uiso 1 1 calc R . .
C156 C 0.3741(2) 0.38776(14) 0.4650(2) 0.0488(12) Uani 1 1 d . . .
H15F H 0.3861 0.4000 0.4984 0.059 Uiso 1 1 calc R . .
C161 C 0.4038(2) 0.32371(11) 0.55082(15) 0.0291(8) Uani 1 1 d . . .
C162 C 0.3450(2) 0.30357(11) 0.52718(15) 0.0305(8) Uani 1 1 d . . .
H16B H 0.3512 0.2914 0.4929 0.037 Uiso 1 1 calc R . .
C163 C 0.2780(2) 0.30115(12) 0.55295(17) 0.0344(9) Uani 1 1 d . . .
H16C H 0.2386 0.2875 0.5362 0.041 Uiso 1 1 calc R . .
C164 C 0.2680(2) 0.31853(13) 0.60309(17) 0.0386(10) Uani 1 1 d . . .
H16D H 0.2220 0.3169 0.6209 0.046 Uiso 1 1 calc R . .
C165 C 0.3259(2) 0.33829(13) 0.62701(17) 0.0373(9) Uani 1 1 d . . .
H16E H 0.3195 0.3501 0.6615 0.045 Uiso 1 1 calc R . .
C166 C 0.3927(2) 0.34105(12) 0.60129(16) 0.0337(9) Uani 1 1 d . . .
H16F H 0.4318 0.3549 0.6181 0.040 Uiso 1 1 calc R . .
C211 C 0.58349(19) 0.08389(11) 0.56840(14) 0.0260(7) Uani 1 1 d . . .
C212 C 0.61197(19) 0.04695(11) 0.58349(14) 0.0267(8) Uani 1 1 d . . .
C213 C 0.64451(19) 0.02268(11) 0.54393(14) 0.0257(7) Uani 1 1 d . . .
C214 C 0.6457(2) 0.03463(11) 0.48961(14) 0.0271(8) Uani 1 1 d . . .
C215 C 0.61344(19) 0.07060(11) 0.47450(14) 0.0253(7) Uani 1 1 d . . .
C216 C 0.58385(19) 0.09567(11) 0.51403(14) 0.0257(7) Uani 1 1 d . . .
C221 C 0.6106(2) 0.03293(11) 0.64091(15) 0.0282(8) Uani 1 1 d . . .
C222 C 0.5716(2) -0.00072(12) 0.65489(15) 0.0299(8) Uani 1 1 d . . .
H22B H 0.5420 -0.0135 0.6286 0.036 Uiso 1 1 calc R . .
C223 C 0.5755(2) -0.01589(13) 0.70693(17) 0.0387(9) Uani 1 1 d . . .
H22C H 0.5482 -0.0388 0.7160 0.046 Uiso 1 1 calc R . .
C224 C 0.6183(3) 0.00179(15) 0.74540(18) 0.0520(12) Uani 1 1 d . . .
H22D H 0.6218 -0.0090 0.7807 0.062 Uiso 1 1 calc R . .
C225 C 0.6561(3) 0.03535(16) 0.73203(18) 0.0536(13) Uani 1 1 d . . .
H22E H 0.6859 0.0478 0.7585 0.064 Uiso 1 1 calc R . .
C226 C 0.6516(2) 0.05122(13) 0.68077(16) 0.0397(10) Uani 1 1 d . . .
H22F H 0.6769 0.0750 0.6727 0.048 Uiso 1 1 calc R . .
C231 C 0.6764(2) -0.01587(11) 0.56181(14) 0.0271(8) Uani 1 1 d . . .
C232 C 0.6455(2) -0.05161(11) 0.54590(15) 0.0309(8) Uani 1 1 d . . .
H23B H 0.6074 -0.0519 0.5198 0.037 Uiso 1 1 calc R . .
C233 C 0.6701(3) -0.08666(12) 0.56788(16) 0.0393(10) Uani 1 1 d . . .
H23C H 0.6483 -0.1108 0.5570 0.047 Uiso 1 1 calc R . .
C234 C 0.7260(3) -0.08685(13) 0.60549(17) 0.0405(10) Uani 1 1 d . . .
H23D H 0.7416 -0.1109 0.6214 0.049 Uiso 1 1 calc R . .
C235 C 0.7593(2) -0.05161(13) 0.61982(16) 0.0377(9) Uani 1 1 d . . .
H23E H 0.7990 -0.0517 0.6446 0.045 Uiso 1 1 calc R . .
C236 C 0.7351(2) -0.01658(12) 0.59835(15) 0.0313(8) Uani 1 1 d . . .
H23F H 0.7585 0.0073 0.6084 0.038 Uiso 1 1 calc R . .
C241 C 0.6829(2) 0.00915(11) 0.44904(14) 0.0280(8) Uani 1 1 d . . .
C242 C 0.6432(2) -0.01110(11) 0.40962(15) 0.0315(8) Uani 1 1 d . . .
H24A H 0.5915 -0.0083 0.4078 0.038 Uiso 1 1 calc R . .
C243 C 0.6792(2) -0.03521(12) 0.37318(16) 0.0350(9) Uani 1 1 d . . .
H24B H 0.6517 -0.0489 0.3466 0.042 Uiso 1 1 calc R . .
C244 C 0.7546(2) -0.03966(12) 0.37492(17) 0.0392(10) Uani 1 1 d . . .
H24C H 0.7788 -0.0562 0.3496 0.047 Uiso 1 1 calc R . .
C245 C 0.7943(2) -0.01974(13) 0.41399(16) 0.0369(9) Uani 1 1 d . . .
H24D H 0.8460 -0.0227 0.4156 0.044 Uiso 1 1 calc R . .
C246 C 0.7593(2) 0.00433(12) 0.45059(15) 0.0320(8) Uani 1 1 d . . .
H24E H 0.7872 0.0178 0.4772 0.038 Uiso 1 1 calc R . .
C251 C 0.6098(2) 0.08214(10) 0.41595(14) 0.0277(8) Uani 1 1 d . . .
C252 C 0.5417(2) 0.08843(12) 0.39172(16) 0.0341(9) Uani 1 1 d . . .
H25B H 0.4982 0.0846 0.4121 0.041 Uiso 1 1 calc R . .
C253 C 0.5369(3) 0.10031(13) 0.33812(18) 0.0442(11) Uani 1 1 d . . .
H25C H 0.4902 0.1045 0.3221 0.053 Uiso 1 1 calc R . .
C254 C 0.5993(3) 0.10605(14) 0.30833(17) 0.0472(11) Uani 1 1 d . . .
H25D H 0.5959 0.1143 0.2717 0.057 Uiso 1 1 calc R . .
C255 C 0.6667(3) 0.09989(13) 0.33158(16) 0.0411(10) Uani 1 1 d . . .
H25E H 0.7099 0.1039 0.3109 0.049 Uiso 1 1 calc R . .
C256 C 0.6723(2) 0.08794(11) 0.38490(15) 0.0331(8) Uani 1 1 d . . .
H25F H 0.7193 0.0837 0.4004 0.040 Uiso 1 1 calc R . .
C261 C 0.5528(2) 0.13470(11) 0.49817(14) 0.0267(8) Uani 1 1 d . . .
C262 C 0.4796(2) 0.14409(12) 0.50778(15) 0.0308(8) Uani 1 1 d . . .
H26B H 0.4491 0.1259 0.5262 0.037 Uiso 1 1 calc R . .
C263 C 0.4508(2) 0.17989(12) 0.49067(16) 0.0355(9) Uani 1 1 d . . .
H26C H 0.4008 0.1858 0.4974 0.043 Uiso 1 1 calc R . .
C264 C 0.4944(2) 0.20683(12) 0.46405(16) 0.0370(9) Uani 1 1 d . . .
H26D H 0.4745 0.2311 0.4521 0.044 Uiso 1 1 calc R . .
C265 C 0.5677(2) 0.19799(12) 0.45494(16) 0.0353(9) Uani 1 1 d . . .
H26E H 0.5983 0.2165 0.4370 0.042 Uiso 1 1 calc R . .
C266 C 0.5964(2) 0.16229(11) 0.47186(15) 0.0300(8) Uani 1 1 d . . .
H26F H 0.6467 0.1566 0.4654 0.036 Uiso 1 1 calc R . .
Cl1 Cl 1.08228(11) 0.01027(6) 0.94044(8) 0.0425(4) Uani 0.777(4) 1 d PD A 1
Cl2 Cl 0.94712(9) -0.05186(5) 0.91030(7) 0.0612(6) Uani 0.777(4) 1 d PD A 1
C1S C 1.0777(4) -0.03815(17) 0.9623(3) 0.0448(14) Uani 0.777(4) 1 d PD A 1
H1S1 H 1.1279 -0.0479 0.9697 0.054 Uiso 0.777(4) 1 calc PR A 1
H1S2 H 1.0497 -0.0393 0.9966 0.054 Uiso 0.777(4) 1 calc PR A 1
C2S C 1.0414(3) -0.0647(2) 0.9210(3) 0.0508(15) Uani 0.777(4) 1 d PD A 1
H2S1 H 1.0443 -0.0923 0.9336 0.061 Uiso 0.777(4) 1 calc PR A 1
H2S2 H 1.0682 -0.0628 0.8863 0.061 Uiso 0.777(4) 1 calc PR A 1
Cl1A Cl 1.0764(9) 0.0215(4) 0.9578(8) 0.143(7) Uani 0.223(4) 1 d PD A 2
Cl2A Cl 1.0585(5) -0.1015(2) 0.9251(4) 0.094(3) Uani 0.223(4) 1 d PD A 2
C1SA C 1.0489(11) -0.0226(5) 0.9263(8) 0.0448(14) Uani 0.223(4) 1 d PD A 2
H1S3 H 0.9948 -0.0247 0.9262 0.054 Uiso 0.223(4) 1 calc PR A 2
H1S4 H 1.0663 -0.0232 0.8884 0.054 Uiso 0.223(4) 1 calc PR A 2
C2SA C 1.0812(14) -0.0559(5) 0.9571(9) 0.0508(15) Uani 0.223(4) 1 d PD A 2
H2S3 H 1.0621 -0.0557 0.9945 0.061 Uiso 0.223(4) 1 calc PR A 2
H2S4 H 1.1351 -0.0529 0.9587 0.061 Uiso 0.223(4) 1 calc PR A 2
Cl3 Cl 0.90111(10) -0.00133(5) 0.70853(7) 0.0685(6) Uani 0.842(4) 1 d P B 1
Cl4 Cl 0.8772(2) -0.09707(11) 0.73751(14) 0.1477(15) Uani 0.842(4) 1 d P B 1
C3S C 0.8771(10) -0.0195(3) 0.7716(4) 0.153(6) Uani 0.842(4) 1 d P B 1
H3S1 H 0.9232 -0.0255 0.7911 0.184 Uiso 0.842(4) 1 calc PR B 1
H3S2 H 0.8528 0.0021 0.7916 0.184 Uiso 0.842(4) 1 calc PR B 1
C4S C 0.8360(9) -0.0497(6) 0.7754(5) 0.202(10) Uani 0.842(4) 1 d P B 1
H4S1 H 0.7874 -0.0434 0.7598 0.243 Uiso 0.842(4) 1 calc PR B 1
H4S2 H 0.8288 -0.0560 0.8141 0.243 Uiso 0.842(4) 1 calc PR B 1
Cl3A Cl 0.8755(6) -0.0515(5) 0.8396(5) 0.118(6) Uani 0.158(4) 1 d PD B 2
Cl4A Cl 0.8799(10) -0.1259(3) 0.7281(4) 0.110(6) Uani 0.158(4) 1 d PD B 2
C3SA C 0.920(3) -0.0604(11) 0.7794(15) 0.153(6) Uani 0.158(4) 1 d PD B 2
H3S3 H 0.8864 -0.0529 0.7494 0.184 Uiso 0.158(4) 1 calc PR B 2
H3S4 H 0.9633 -0.0432 0.7773 0.184 Uiso 0.158(4) 1 calc PR B 2
C4SA C 0.9435(17) -0.1022(13) 0.7708(17) 0.202(10) Uani 0.158(4) 1 d PD B 2
H4S3 H 0.9461 -0.1160 0.8060 0.243 Uiso 0.158(4) 1 calc PR B 2
H4S4 H 0.9929 -0.1027 0.7542 0.243 Uiso 0.158(4) 1 calc PR B 2
Cl5 Cl 0.75687(19) 0.33191(10) 0.72664(11) 0.0887(12) Uani 0.629(6) 1 d P C 1
Cl6 Cl 0.7664(2) 0.20820(11) 0.76071(11) 0.0786(12) Uani 0.629(6) 1 d P C 1
C5S C 0.7991(9) 0.2848(5) 0.7421(5) 0.102(6) Uani 0.629(6) 1 d P C 1
H5S1 H 0.8327 0.2768 0.7127 0.122 Uiso 0.629(6) 1 calc PR C 1
H5S2 H 0.8272 0.2864 0.7762 0.122 Uiso 0.629(6) 1 calc PR C 1
C6S C 0.7342(6) 0.2544(4) 0.7477(7) 0.085(3) Uani 0.629(6) 1 d P C 1
H6S1 H 0.7054 0.2541 0.7138 0.102 Uiso 0.629(6) 1 calc PR C 1
H6S2 H 0.7013 0.2628 0.7773 0.102 Uiso 0.629(6) 1 calc PR C 1
Cl5A Cl 0.7982(6) 0.3101(3) 0.7523(3) 0.142(4) Uani 0.371(6) 1 d PD C 2
Cl6A Cl 0.7215(5) 0.1935(3) 0.7600(3) 0.141(3) Uani 0.371(6) 1 d PD C 2
C5SA C 0.7359(13) 0.2723(5) 0.7483(10) 0.102(6) Uani 0.371(6) 1 d PD C 2
H5S3 H 0.6922 0.2782 0.7705 0.122 Uiso 0.371(6) 1 calc PR C 2
H5S4 H 0.7202 0.2683 0.7104 0.122 Uiso 0.371(6) 1 calc PR C 2
C6SA C 0.7744(9) 0.2358(5) 0.7694(9) 0.085(3) Uani 0.371(6) 1 d PD C 2
H6S3 H 0.7847 0.2391 0.8084 0.102 Uiso 0.371(6) 1 calc PR C 2
H6S4 H 0.8218 0.2326 0.7505 0.102 Uiso 0.371(6) 1 calc PR C 2
Cl7 Cl 0.49117(12) 0.24575(6) 0.31903(8) 0.0985(6) Uani 1 1 d . . .
C7S C 0.4746(4) 0.2847(2) 0.2738(2) 0.0801(19) Uani 1 1 d . . .
H7S1 H 0.4235 0.2829 0.2607 0.096 Uiso 1 1 calc R . .
H7S2 H 0.4799 0.3099 0.2934 0.096 Uiso 1 1 calc R . .

loop_
_atom_site_aniso_label
_atom_site_aniso_U_11
_atom_site_aniso_U_22
_atom_site_aniso_U_33
_atom_site_aniso_U_23
_atom_site_aniso_U_13
_atom_site_aniso_U_12
C1 0.018(2) 0.029(3) 0.023(2) 0.000 0.0021(19) 0.000
C2 0.020(2) 0.039(3) 0.018(2) 0.000 -0.0005(19) 0.000
C11 0.0195(16) 0.0344(19) 0.0199(17) -0.0005(14) 0.0018(13) 0.0035(14)
C12 0.0202(17) 0.034(2) 0.0253(18) -0.0014(15) -0.0003(14) 0.0007(14)
C13 0.0231(17) 0.035(2) 0.0213(17) -0.0003(14) -0.0026(14) 0.0060(14)
C14 0.0233(17) 0.036(2) 0.0198(17) 0.0017(14) 0.0025(14) 0.0054(15)
C15 0.0224(18) 0.037(2) 0.0255(18) 0.0025(15) 0.0022(14) 0.0009(15)
C16 0.0244(18) 0.036(2) 0.0211(17) -0.0024(14) -0.0010(14) 0.0013(15)
C21 0.0228(17) 0.0317(19) 0.0199(17) 0.0018(14) -0.0017(14) 0.0022(14)
C22 0.0225(17) 0.034(2) 0.0256(18) 0.0013(15) 0.0039(14) -0.0018(14)
C23 0.0244(18) 0.0296(19) 0.0276(18) -0.0012(15) -0.0010(15) -0.0025(15)
C24 0.0253(18) 0.0299(19) 0.0213(17) -0.0006(14) -0.0001(14) 0.0008(14)
C25 0.0211(17) 0.0341(19) 0.0219(17) 0.0011(14) 0.0038(14) -0.0018(14)
C26 0.0249(18) 0.0285(19) 0.0241(17) 0.0011(14) 0.0005(14) -0.0027(14)
C111 0.0247(18) 0.036(2) 0.0215(17) 0.0025(15) 0.0005(14) 0.0035(15)
C112 0.0265(18) 0.0311(19) 0.0217(17) 0.0029(14) 0.0005(14) 0.0016(15)
C113 0.0249(18) 0.032(2) 0.0268(18) 0.0030(15) -0.0006(15) 0.0046(15)
C114 0.0258(19) 0.040(2) 0.0230(18) 0.0035(15) -0.0017(15) 0.0037(16)
C115 0.0271(19) 0.034(2) 0.0262(18) 0.0024(15) 0.0007(15) 0.0050(15)
C116 0.0257(19) 0.039(2) 0.0245(18) 0.0015(15) 0.0017(15) 0.0035(15)
C121 0.0249(18) 0.037(2) 0.0181(16) 0.0027(14) 0.0026(14) 0.0030(15)
C122 0.0255(18) 0.033(2) 0.0223(17) 0.0025(14) 0.0002(14) -0.0010(15)
C123 0.029(2) 0.035(2) 0.031(2) 0.0052(16) 0.0000(16) 0.0040(16)
C124 0.029(2) 0.048(2) 0.030(2) 0.0085(17) -0.0033(16) 0.0061(17)
C125 0.0268(19) 0.048(2) 0.030(2) 0.0050(17) -0.0075(16) -0.0056(17)
C126 0.033(2) 0.033(2) 0.0278(19) 0.0028(15) 0.0012(16) -0.0004(16)
C131 0.0228(18) 0.042(2) 0.0202(17) 0.0083(15) -0.0014(14) 0.0048(15)
C132 0.0260(19) 0.035(2) 0.0310(19) 0.0067(16) 0.0003(15) 0.0006(15)
C133 0.0268(19) 0.042(2) 0.033(2) 0.0010(17) 0.0051(16) 0.0044(16)
C134 0.0215(18) 0.047(2) 0.037(2) 0.0061(18) 0.0056(16) 0.0000(16)
C135 0.028(2) 0.038(2) 0.043(2) 0.0067(18) -0.0010(17) -0.0029(16)
C136 0.032(2) 0.032(2) 0.034(2) 0.0030(16) -0.0028(16) 0.0037(16)
C141 0.0201(17) 0.043(2) 0.0272(19) 0.0072(16) -0.0005(14) -0.0010(15)
C142 0.033(2) 0.049(2) 0.030(2) 0.0082(18) -0.0010(17) 0.0043(18)
C143 0.039(2) 0.066(3) 0.027(2) 0.008(2) 0.0007(17) 0.001(2)
C144 0.035(2) 0.062(3) 0.036(2) 0.022(2) -0.0077(18) -0.007(2)
C145 0.034(2) 0.043(2) 0.046(3) 0.018(2) -0.0108(19) -0.0082(18)
C146 0.0250(19) 0.042(2) 0.036(2) 0.0077(17) -0.0049(16) -0.0043(16)
C151 0.0268(19) 0.038(2) 0.036(2) 0.0144(17) -0.0011(16) -0.0006(16)
C152 0.037(2) 0.054(3) 0.039(2) 0.018(2) -0.0063(18) -0.014(2)
C153 0.052(3) 0.101(5) 0.062(3) 0.051(3) -0.030(3) -0.040(3)
C154 0.034(3) 0.096(5) 0.139(7) 0.083(5) -0.030(4) -0.013(3)
C155 0.030(3) 0.057(3) 0.143(7) 0.044(4) 0.001(3) 0.011(2)
C156 0.028(2) 0.043(2) 0.075(3) 0.015(2) 0.007(2) 0.0043(18)
C161 0.0227(18) 0.036(2) 0.0287(19) 0.0042(15) -0.0003(15) 0.0059(15)
C162 0.0291(19) 0.035(2) 0.0271(18) 0.0052(15) 0.0019(15) 0.0061(16)
C163 0.0268(19) 0.037(2) 0.040(2) 0.0072(17) -0.0007(16) 0.0026(16)
C164 0.031(2) 0.044(2) 0.041(2) 0.0078(18) 0.0109(18) 0.0054(18)
C165 0.035(2) 0.045(2) 0.032(2) 0.0001(17) 0.0077(17) 0.0085(18)
C166 0.031(2) 0.040(2) 0.030(2) 0.0017(16) 0.0012(16) 0.0051(17)
C211 0.0216(17) 0.0305(19) 0.0258(18) -0.0035(14) 0.0020(14) -0.0046(14)
C212 0.0243(18) 0.0316(19) 0.0241(18) -0.0029(14) -0.0002(14) -0.0053(15)
C213 0.0218(17) 0.0303(19) 0.0251(18) -0.0010(14) 0.0004(14) -0.0029(14)
C214 0.0255(18) 0.0299(19) 0.0258(18) -0.0023(14) 0.0007(14) -0.0055(14)
C215 0.0230(17) 0.0310(19) 0.0217(17) -0.0023(14) 0.0007(14) -0.0043(14)
C216 0.0201(17) 0.0310(19) 0.0261(18) -0.0009(14) -0.0008(14) -0.0037(14)
C221 0.0272(18) 0.0298(19) 0.0276(19) 0.0004(15) 0.0049(15) 0.0000(15)
C222 0.0289(19) 0.035(2) 0.0260(18) -0.0040(15) 0.0051(15) -0.0020(16)
C223 0.042(2) 0.039(2) 0.036(2) 0.0014(17) 0.0087(18) -0.0081(18)
C224 0.070(3) 0.056(3) 0.030(2) 0.014(2) -0.002(2) -0.014(3)
C225 0.065(3) 0.067(3) 0.029(2) 0.009(2) -0.009(2) -0.027(3)
C226 0.045(2) 0.044(2) 0.030(2) 0.0038(17) -0.0004(18) -0.0174(19)
C231 0.0240(18) 0.034(2) 0.0231(17) -0.0012(14) 0.0044(14) 0.0017(15)
C232 0.033(2) 0.036(2) 0.0236(18) -0.0034(15) 0.0001(15) 0.0041(16)
C233 0.050(3) 0.034(2) 0.033(2) -0.0057(17) 0.0006(19) 0.0013(19)
C234 0.052(3) 0.036(2) 0.033(2) 0.0029(17) -0.0021(19) 0.0114(19)
C235 0.034(2) 0.051(3) 0.028(2) 0.0003(18) -0.0041(17) 0.0092(18)
C236 0.0280(19) 0.037(2) 0.0292(19) -0.0027(16) 0.0038(15) -0.0004(16)
C241 0.0296(19) 0.0296(19) 0.0248(18) 0.0013(14) 0.0005(15) -0.0007(15)
C242 0.0292(19) 0.036(2) 0.0293(19) -0.0005(16) -0.0016(16) 0.0002(16)
C243 0.042(2) 0.035(2) 0.0278(19) -0.0058(16) 0.0001(17) -0.0012(17)
C244 0.047(2) 0.037(2) 0.033(2) -0.0079(17) 0.0087(18) 0.0040(18)
C245 0.031(2) 0.046(2) 0.034(2) -0.0001(18) 0.0060(17) 0.0072(17)
C246 0.031(2) 0.039(2) 0.0268(19) -0.0025(16) 0.0002(16) 0.0017(16)
C251 0.033(2) 0.0252(18) 0.0247(18) -0.0040(14) 0.0000(15) -0.0029(15)
C252 0.040(2) 0.032(2) 0.030(2) -0.0036(16) -0.0048(17) -0.0065(17)
C253 0.053(3) 0.042(2) 0.037(2) 0.0016(19) -0.018(2) -0.009(2)
C254 0.074(3) 0.045(3) 0.023(2) 0.0022(17) -0.009(2) -0.012(2)
C255 0.054(3) 0.042(2) 0.028(2) 0.0002(17) 0.0077(19) -0.008(2)
C256 0.040(2) 0.034(2) 0.0253(19) -0.0045(15) 0.0012(16) -0.0010(17)
C261 0.0287(19) 0.0300(19) 0.0214(17) -0.0043(14) -0.0016(14) -0.0018(15)
C262 0.030(2) 0.037(2) 0.0253(18) -0.0027(15) 0.0010(15) -0.0003(16)
C263 0.031(2) 0.045(2) 0.031(2) 0.0000(17) -0.0031(16) 0.0103(17)
C264 0.042(2) 0.036(2) 0.032(2) 0.0007(17) -0.0053(18) 0.0065(18)
C265 0.038(2) 0.037(2) 0.031(2) 0.0027(16) -0.0030(17) -0.0035(17)
C266 0.0261(19) 0.037(2) 0.0268(19) -0.0035(15) -0.0004(15) -0.0022(15)
Cl1 0.0347(8) 0.0423(10) 0.0505(9) -0.0006(7) 0.0041(7) 0.0038(7)
Cl2 0.0516(10) 0.0638(11) 0.0681(11) -0.0012(8) 0.0015(8) -0.0126(7)
C1S 0.045(3) 0.041(3) 0.048(3) 0.009(3) 0.007(3) 0.013(3)
C2S 0.043(3) 0.057(4) 0.053(4) 0.005(3) 0.010(3) 0.006(3)
Cl1A 0.114(9) 0.118(12) 0.196(18) 0.006(10) 0.055(11) 0.025(8)
Cl2A 0.098(6) 0.073(5) 0.110(6) -0.008(4) 0.001(5) -0.012(4)
C1SA 0.045(3) 0.041(3) 0.048(3) 0.009(3) 0.007(3) 0.013(3)
C2SA 0.043(3) 0.057(4) 0.053(4) 0.005(3) 0.010(3) 0.006(3)
Cl3 0.0794(12) 0.0725(11) 0.0536(9) -0.0206(8) 0.0165(8) -0.0356(9)
Cl4 0.223(4) 0.105(3) 0.115(2) 0.053(2) -0.053(2) -0.033(2)
C3S 0.285(18) 0.111(8) 0.063(5) -0.026(5) 0.076(8) -0.074(10)
C4S 0.196(14) 0.33(2) 0.076(7) 0.030(10) 0.002(8) -0.185(16)
Cl3A 0.081(7) 0.178(14) 0.096(8) -0.086(9) -0.040(6) 0.074(8)
Cl4A 0.232(17) 0.037(6) 0.061(6) -0.002(4) 0.040(8) -0.021(7)
C3SA 0.285(18) 0.111(8) 0.063(5) -0.026(5) 0.076(8) -0.074(10)
C4SA 0.196(14) 0.33(2) 0.076(7) 0.030(10) 0.002(8) -0.185(16)
Cl5 0.116(2) 0.099(2) 0.0512(15) -0.0361(14) -0.0151(14) 0.0223(17)
Cl6 0.068(2) 0.100(2) 0.0673(16) 0.0151(15) 0.0138(14) 0.0355(17)
C5S 0.112(10) 0.131(11) 0.061(6) -0.028(7) -0.030(7) 0.075(11)
C6S 0.051(6) 0.094(8) 0.110(8) -0.025(7) 0.010(5) 0.033(5)
Cl5A 0.175(9) 0.174(9) 0.078(4) -0.017(5) 0.018(5) -0.016(8)
Cl6A 0.083(5) 0.252(10) 0.087(4) -0.025(5) 0.004(4) -0.001(6)
C5SA 0.112(10) 0.131(11) 0.061(6) -0.028(7) -0.030(7) 0.075(11)
C6SA 0.051(6) 0.094(8) 0.110(8) -0.025(7) 0.010(5) 0.033(5)
Cl7 0.1176(15) 0.1036(14) 0.0742(11) 0.0184(10) 0.0042(10) 0.0014(12)
C7S 0.070(4) 0.109(5) 0.062(4) -0.011(4) -0.002(3) -0.003(4)

loop_
_atom_type_symbol
_atom_type_description
_atom_type_scat_dispersion_real
_atom_type_scat_dispersion_imag
_atom_type_scat_source
C C 0.0181 0.0091 'International Tables Vol C Tables 4.2.6.8 and 6.1.1.4'
H H 0.0000 0.0000 'International Tables Vol C Tables 4.2.6.8 and 6.1.1.4'
Cl Cl 0.3639 0.7018 'International Tables Vol C Tables 4.2.6.8 and 6.1.1.4'

loop_
_geom_angle_atom_site_label_1
_geom_angle_atom_site_label_2
_geom_angle_atom_site_label_3
_geom_angle
_geom_angle_site_symmetry_1
_geom_angle_site_symmetry_3
_geom_angle_publ_flag
C2 C1 C11 122.3(2) . . ?
C2 C1 C11 122.3(2) . 3_656 ?
C11 C1 C11 115.3(4) . 3_656 ?
C1 C2 C21 123.0(2) . . ?
C1 C2 C21 123.0(2) . 3_656 ?
C21 C2 C21 113.9(4) . 3_656 ?
C12 C11 C16 118.0(3) . . ?
C12 C11 C1 121.0(3) . . ?
C16 C11 C1 121.0(3) . . ?
C13 C12 C11 121.0(3) . . ?
C13 C12 H12A 119.5 . . ?
C11 C12 H12A 119.5 . . ?
C12 C13 C14 120.9(3) . . ?
C12 C13 H13A 119.5 . . ?
C14 C13 H13A 119.5 . . ?
C15 C14 C13 118.3(3) . . ?
C15 C14 C111 121.8(3) . . ?
C13 C14 C111 119.9(3) . . ?
C14 C15 C16 120.9(4) . . ?
C14 C15 H15A 119.6 . . ?
C16 C15 H15A 119.6 . . ?
C15 C16 C11 120.8(3) . . ?
C15 C16 H16A 119.6 . . ?
C11 C16 H16A 119.6 . . ?
C26 C21 C22 117.4(3) . . ?
C26 C21 C2 122.0(3) . . ?
C22 C21 C2 120.6(3) . . ?
C23 C22 C21 121.5(3) . . ?
C23 C22 H22A 119.3 . . ?
C21 C22 H22A 119.3 . . ?
C22 C23 C24 120.8(3) . . ?
C22 C23 H23A 119.6 . . ?
C24 C23 H23A 119.6 . . ?
C25 C24 C23 118.0(3) . . ?
C25 C24 C211 120.0(3) . . ?
C23 C24 C211 121.7(3) . . ?
C26 C25 C24 120.8(3) . . ?
C26 C25 H25A 119.6 . . ?
C24 C25 H25A 119.6 . . ?
C25 C26 C21 121.4(3) . . ?
C25 C26 H26A 119.3 . . ?
C21 C26 H26A 119.3 . . ?
C112 C111 C116 120.3(3) . . ?
C112 C111 C14 120.4(3) . . ?
C116 C111 C14 119.3(3) . . ?
C111 C112 C113 119.8(3) . . ?
C111 C112 C121 120.4(3) . . ?
C113 C112 C121 119.8(3) . . ?
C112 C113 C114 120.3(3) . . ?
C112 C113 C131 119.9(3) . . ?
C114 C113 C131 119.8(3) . . ?
C115 C114 C113 119.5(3) . . ?
C115 C114 C141 119.8(3) . . ?
C113 C114 C141 120.7(3) . . ?
C116 C115 C114 120.0(3) . . ?
C116 C115 C151 119.7(3) . . ?
C114 C115 C151 120.2(3) . . ?
C115 C116 C111 120.1(3) . . ?
C115 C116 C161 121.1(3) . . ?
C111 C116 C161 118.8(3) . . ?
C126 C121 C122 118.6(3) . . ?
C126 C121 C112 120.5(3) . . ?
C122 C121 C112 120.9(3) . . ?
C123 C122 C121 120.1(3) . . ?
C123 C122 H12B 120.0 . . ?
C121 C122 H12B 120.0 . . ?
C124 C123 C122 120.6(4) . . ?
C124 C123 H12C 119.7 . . ?
C122 C123 H12C 119.7 . . ?
C123 C124 C125 119.7(4) . . ?
C123 C124 H12D 120.2 . . ?
C125 C124 H12D 120.2 . . ?
C124 C125 C126 119.8(4) . . ?
C124 C125 H12E 120.1 . . ?
C126 C125 H12E 120.1 . . ?
C121 C126 C125 121.2(4) . . ?
C121 C126 H12F 119.4 . . ?
C125 C126 H12F 119.4 . . ?
C132 C131 C136 119.4(3) . . ?
C132 C131 C113 120.0(3) . . ?
C136 C131 C113 120.6(3) . . ?
C131 C132 C133 120.4(4) . . ?
C131 C132 H13B 119.8 . . ?
C133 C132 H13B 119.8 . . ?
C134 C133 C132 119.8(4) . . ?
C134 C133 H13C 120.1 . . ?
C132 C133 H13C 120.1 . . ?
C135 C134 C133 119.5(4) . . ?
C135 C134 H13D 120.2 . . ?
C133 C134 H13D 120.2 . . ?
C134 C135 C136 121.3(4) . . ?
C134 C135 H13E 119.3 . . ?
C136 C135 H13E 119.3 . . ?
C135 C136 C131 119.5(4) . . ?
C135 C136 H13F 120.3 . . ?
C131 C136 H13F 120.3 . . ?
C146 C141 C142 118.4(4) . . ?
C146 C141 C114 119.9(4) . . ?
C142 C141 C114 121.7(4) . . ?
C141 C142 C143 120.2(4) . . ?
C141 C142 H14A 119.9 . . ?
C143 C142 H14A 119.9 . . ?
C144 C143 C142 120.5(4) . . ?
C144 C143 H14B 119.8 . . ?
C142 C143 H14B 119.8 . . ?
C145 C144 C143 119.6(4) . . ?
C145 C144 H14C 120.2 . . ?
C143 C144 H14C 120.2 . . ?
C144 C145 C146 120.0(4) . . ?
C144 C145 H14D 120.0 . . ?
C146 C145 H14D 120.0 . . ?
C141 C146 C145 121.2(4) . . ?
C141 C146 H14E 119.4 . . ?
C145 C146 H14E 119.4 . . ?
C152 C151 C156 119.6(4) . . ?
C152 C151 C115 118.6(4) . . ?
C156 C151 C115 121.8(4) . . ?
C153 C152 C151 120.1(5) . . ?
C153 C152 H15B 120.0 . . ?
C151 C152 H15B 120.0 . . ?
C154 C153 C152 120.2(6) . . ?
C154 C153 H15C 119.9 . . ?
C152 C153 H15C 119.9 . . ?
C153 C154 C155 120.0(5) . . ?
C153 C154 H15D 120.0 . . ?
C155 C154 H15D 120.0 . . ?
C156 C155 C154 120.5(6) . . ?
C156 C155 H15E 119.8 . . ?
C154 C155 H15E 119.8 . . ?
C155 C156 C151 119.7(6) . . ?
C155 C156 H15F 120.1 . . ?
C151 C156 H15F 120.1 . . ?
C166 C161 C162 118.0(3) . . ?
C166 C161 C116 120.7(3) . . ?
C162 C161 C116 121.3(3) . . ?
C163 C162 C161 120.9(4) . . ?
C163 C162 H16B 119.5 . . ?
C161 C162 H16B 119.5 . . ?
C162 C163 C164 120.3(4) . . ?
C162 C163 H16C 119.9 . . ?
C164 C163 H16C 119.9 . . ?
C165 C164 C163 119.3(4) . . ?
C165 C164 H16D 120.3 . . ?
C163 C164 H16D 120.3 . . ?
C166 C165 C164 120.7(4) . . ?
C166 C165 H16E 119.7 . . ?
C164 C165 H16E 119.7 . . ?
C165 C166 C161 120.8(4) . . ?
C165 C166 H16F 119.6 . . ?
C161 C166 H16F 119.6 . . ?
C216 C211 C212 120.4(3) . . ?
C216 C211 C24 121.4(3) . . ?
C212 C211 C24 118.1(3) . . ?
C211 C212 C213 119.5(3) . . ?
C211 C212 C221 121.9(3) . . ?
C213 C212 C221 118.6(3) . . ?
C214 C213 C212 120.1(3) . . ?
C214 C213 C231 121.9(3) . . ?
C212 C213 C231 118.0(3) . . ?
C213 C214 C215 119.9(3) . . ?
C213 C214 C241 119.0(3) . . ?
C215 C214 C241 121.1(3) . . ?
C216 C215 C214 120.2(3) . . ?
C216 C215 C251 119.8(3) . . ?
C214 C215 C251 120.1(3) . . ?
C211 C216 C215 119.7(3) . . ?
C211 C216 C261 120.2(3) . . ?
C215 C216 C261 120.1(3) . . ?
C226 C221 C222 117.9(4) . . ?
C226 C221 C212 121.5(3) . . ?
C222 C221 C212 120.4(3) . . ?
C223 C222 C221 120.7(4) . . ?
C223 C222 H22B 119.7 . . ?
C221 C222 H22B 119.7 . . ?
C224 C223 C222 120.7(4) . . ?
C224 C223 H22C 119.7 . . ?
C222 C223 H22C 119.7 . . ?
C223 C224 C225 118.9(4) . . ?
C223 C224 H22D 120.6 . . ?
C225 C224 H22D 120.6 . . ?
C224 C225 C226 121.0(4) . . ?
C224 C225 H22E 119.5 . . ?
C226 C225 H22E 119.5 . . ?
C225 C226 C221 120.7(4) . . ?
C225 C226 H22F 119.6 . . ?
C221 C226 H22F 119.6 . . ?
C232 C231 C236 118.4(3) . . ?
C232 C231 C213 121.4(3) . . ?
C236 C231 C213 120.1(3) . . ?
C233 C232 C231 120.5(4) . . ?
C233 C232 H23B 119.7 . . ?
C231 C232 H23B 119.7 . . ?
C234 C233 C232 120.5(4) . . ?
C234 C233 H23C 119.7 . . ?
C232 C233 H23C 119.7 . . ?
C233 C234 C235 119.4(4) . . ?
C233 C234 H23D 120.3 . . ?
C235 C234 H23D 120.3 . . ?
C236 C235 C234 120.5(4) . . ?
C236 C235 H23E 119.7 . . ?
C234 C235 H23E 119.7 . . ?
C235 C236 C231 120.5(4) . . ?
C235 C236 H23F 119.7 . . ?
C231 C236 H23F 119.7 . . ?
C242 C241 C246 118.4(3) . . ?
C242 C241 C214 121.5(3) . . ?
C246 C241 C214 120.1(3) . . ?
C243 C242 C241 120.2(4) . . ?
C243 C242 H24A 119.9 . . ?
C241 C242 H24A 119.9 . . ?
C242 C243 C244 121.0(4) . . ?
C242 C243 H24B 119.5 . . ?
C244 C243 H24B 119.5 . . ?
C245 C244 C243 119.2(4) . . ?
C245 C244 H24C 120.4 . . ?
C243 C244 H24C 120.4 . . ?
C246 C245 C244 120.5(4) . . ?
C246 C245 H24D 119.8 . . ?
C244 C245 H24D 119.8 . . ?
C245 C246 C241 120.8(4) . . ?
C245 C246 H24E 119.6 . . ?
C241 C246 H24E 119.6 . . ?
C256 C251 C252 118.1(3) . . ?
C256 C251 C215 122.4(3) . . ?
C252 C251 C215 119.5(3) . . ?
C253 C252 C251 120.8(4) . . ?
C253 C252 H25B 119.6 . . ?
C251 C252 H25B 119.6 . . ?
C254 C253 C252 120.1(4) . . ?
C254 C253 H25C 119.9 . . ?
C252 C253 H25C 119.9 . . ?
C253 C254 C255 119.8(4) . . ?
C253 C254 H25D 120.1 . . ?
C255 C254 H25D 120.1 . . ?
C254 C255 C256 120.6(4) . . ?
C254 C255 H25E 119.7 . . ?
C256 C255 H25E 119.7 . . ?
C255 C256 C251 120.6(4) . . ?
C255 C256 H25F 119.7 . . ?
C251 C256 H25F 119.7 . . ?
C266 C261 C262 118.3(4) . . ?
C266 C261 C216 120.2(3) . . ?
C262 C261 C216 121.5(3) . . ?
C263 C262 C261 120.7(4) . . ?
C263 C262 H26B 119.7 . . ?
C261 C262 H26B 119.7 . . ?
C264 C263 C262 120.5(4) . . ?
C264 C263 H26C 119.7 . . ?
C262 C263 H26C 119.7 . . ?
C263 C264 C265 119.3(4) . . ?
C263 C264 H26D 120.4 . . ?
C265 C264 H26D 120.4 . . ?
C266 C265 C264 120.3(4) . . ?
C266 C265 H26E 119.9 . . ?
C264 C265 H26E 119.9 . . ?
C265 C266 C261 121.0(4) . . ?
C265 C266 H26F 119.5 . . ?
C261 C266 H26F 119.5 . . ?
C2S C1S Cl1 112.0(4) . . ?
C2S C1S H1S1 109.2 . . ?
Cl1 C1S H1S1 109.2 . . ?
C2S C1S H1S2 109.2 . . ?
Cl1 C1S H1S2 109.2 . . ?
H1S1 C1S H1S2 107.9 . . ?
C1S C2S Cl2 111.9(4) . . ?
C1S C2S H2S1 109.2 . . ?
Cl2 C2S H2S1 109.2 . . ?
C1S C2S H2S2 109.2 . . ?
Cl2 C2S H2S2 109.2 . . ?
H2S1 C2S H2S2 107.9 . . ?
C2SA C1SA Cl1A 107.9(13) . . ?
C2SA C1SA H1S3 110.1 . . ?
Cl1A C1SA H1S3 110.1 . . ?
C2SA C1SA H1S4 110.1 . . ?
Cl1A C1SA H1S4 110.1 . . ?
H1S3 C1SA H1S4 108.4 . . ?
C1SA C2SA Cl2A 110.0(13) . . ?
C1SA C2SA H2S3 109.7 . . ?
Cl2A C2SA H2S3 109.7 . . ?
C1SA C2SA H2S4 109.7 . . ?
Cl2A C2SA H2S4 109.7 . . ?
H2S3 C2SA H2S4 108.2 . . ?
C4S C3S Cl3 120.0(9) . . ?
C4S C3S H3S1 107.3 . . ?
Cl3 C3S H3S1 107.3 . . ?
C4S C3S H3S2 107.3 . . ?
Cl3 C3S H3S2 107.3 . . ?
H3S1 C3S H3S2 106.9 . . ?
C3S C4S Cl4 113.0(12) . . ?
C3S C4S H4S1 109.0 . . ?
Cl4 C4S H4S1 109.0 . . ?
C3S C4S H4S2 109.0 . . ?
Cl4 C4S H4S2 109.0 . . ?
H4S1 C4S H4S2 107.8 . . ?
C4SA C3SA Cl3A 115(2) . . ?
C4SA C3SA H3S3 108.5 . . ?
Cl3A C3SA H3S3 108.5 . . ?
C4SA C3SA H3S4 108.5 . . ?
Cl3A C3SA H3S4 108.5 . . ?
H3S3 C3SA H3S4 107.5 . . ?
C3SA C4SA Cl4A 109(2) . . ?
C3SA C4SA H4S3 109.9 . . ?
Cl4A C4SA H4S3 109.9 . . ?
C3SA C4SA H4S4 109.9 . . ?
Cl4A C4SA H4S4 109.9 . . ?
H4S3 C4SA H4S4 108.3 . . ?
C6S C5S Cl5 106.1(9) . . ?
C6S C5S H5S1 110.5 . . ?
Cl5 C5S H5S1 110.5 . . ?
C6S C5S H5S2 110.5 . . ?
Cl5 C5S H5S2 110.5 . . ?
H5S1 C5S H5S2 108.7 . . ?
C5S C6S Cl6 111.2(8) . . ?
C5S C6S H6S1 109.4 . . ?
Cl6 C6S H6S1 109.4 . . ?
C5S C6S H6S2 109.4 . . ?
Cl6 C6S H6S2 109.4 . . ?
H6S1 C6S H6S2 108.0 . . ?
C6SA C5SA Cl5A 106.6(13) . . ?
C6SA C5SA H5S3 110.4 . . ?
Cl5A C5SA H5S3 110.4 . . ?
C6SA C5SA H5S4 110.4 . . ?
Cl5A C5SA H5S4 110.4 . . ?
H5S3 C5SA H5S4 108.6 . . ?
C5SA C6SA Cl6A 111.8(12) . . ?
C5SA C6SA H6S3 109.2 . . ?
Cl6A C6SA H6S3 109.2 . . ?
C5SA C6SA H6S4 109.2 . . ?
Cl6A C6SA H6S4 109.2 . . ?
H6S3 C6SA H6S4 107.9 . . ?
C7S C7S Cl7 113.2(4) 3_655 . ?
C7S C7S H7S1 108.9 3_655 . ?
Cl7 C7S H7S1 108.9 . . ?
C7S C7S H7S2 108.9 3_655 . ?
Cl7 C7S H7S2 108.9 . . ?
H7S1 C7S H7S2 107.7 . . ?

loop_
_geom_bond_atom_site_label_1
_geom_bond_atom_site_label_2
_geom_bond_distance
_geom_bond_site_symmetry_2
_geom_bond_publ_flag
C1 C2 1.362(8) . ?
C1 C11 1.487(4) . ?
C1 C11 1.487(4) 3_656 ?
C2 C21 1.494(4) . ?
C2 C21 1.494(4) 3_656 ?
C11 C12 1.395(5) . ?
C11 C16 1.399(5) . ?
C12 C13 1.383(5) . ?
C12 H12A 0.9500 . ?
C13 C14 1.398(5) . ?
C13 H13A 0.9500 . ?
C14 C15 1.387(5) . ?
C14 C111 1.497(5) . ?
C15 C16 1.391(5) . ?
C15 H15A 0.9500 . ?
C16 H16A 0.9500 . ?
C21 C26 1.393(5) . ?
C21 C22 1.399(5) . ?
C22 C23 1.380(5) . ?
C22 H22A 0.9500 . ?
C23 C24 1.397(5) . ?
C23 H23A 0.9500 . ?
C24 C25 1.394(5) . ?
C24 C211 1.496(5) . ?
C25 C26 1.386(5) . ?
C25 H25A 0.9500 . ?
C26 H26A 0.9500 . ?
C111 C112 1.394(5) . ?
C111 C116 1.414(5) . ?
C112 C113 1.411(5) . ?
C112 C121 1.500(5) . ?
C113 C114 1.413(5) . ?
C113 C131 1.495(5) . ?
C114 C115 1.411(5) . ?
C114 C141 1.496(5) . ?
C115 C116 1.401(5) . ?
C115 C151 1.488(5) . ?
C116 C161 1.493(5) . ?
C121 C126 1.382(5) . ?
C121 C122 1.399(5) . ?
C122 C123 1.391(5) . ?
C122 H12B 0.9500 . ?
C123 C124 1.377(6) . ?
C123 H12C 0.9500 . ?
C124 C125 1.387(6) . ?
C124 H12D 0.9500 . ?
C125 C126 1.389(5) . ?
C125 H12E 0.9500 . ?
C126 H12F 0.9500 . ?
C131 C132 1.385(5) . ?
C131 C136 1.399(6) . ?
C132 C133 1.395(5) . ?
C132 H13B 0.9500 . ?
C133 C134 1.387(6) . ?
C133 H13C 0.9500 . ?
C134 C135 1.376(6) . ?
C134 H13D 0.9500 . ?
C135 C136 1.382(6) . ?
C135 H13E 0.9500 . ?
C136 H13F 0.9500 . ?
C141 C146 1.386(6) . ?
C141 C142 1.388(6) . ?
C142 C143 1.396(6) . ?
C142 H14A 0.9500 . ?
C143 C144 1.381(7) . ?
C143 H14B 0.9500 . ?
C144 C145 1.371(7) . ?
C144 H14C 0.9500 . ?
C145 C146 1.391(6) . ?
C145 H14D 0.9500 . ?
C146 H14E 0.9500 . ?
C151 C152 1.390(6) . ?
C151 C156 1.391(6) . ?
C152 C153 1.385(7) . ?
C152 H15B 0.9500 . ?
C153 C154 1.370(11) . ?
C153 H15C 0.9500 . ?
C154 C155 1.389(11) . ?
C154 H15D 0.9500 . ?
C155 C156 1.376(8) . ?
C155 H15E 0.9500 . ?
C156 H15F 0.9500 . ?
C161 C166 1.396(5) . ?
C161 C162 1.401(6) . ?
C162 C163 1.380(5) . ?
C162 H16B 0.9500 . ?
C163 C164 1.386(6) . ?
C163 H16C 0.9500 . ?
C164 C165 1.384(6) . ?
C164 H16D 0.9500 . ?
C165 C166 1.379(6) . ?
C165 H16E 0.9500 . ?
C166 H16F 0.9500 . ?
C211 C216 1.404(5) . ?
C211 C212 1.409(5) . ?
C212 C213 1.411(5) . ?
C212 C221 1.499(5) . ?
C213 C214 1.404(5) . ?
C213 C231 1.500(5) . ?
C214 C215 1.408(5) . ?
C214 C241 1.489(5) . ?
C215 C216 1.405(5) . ?
C215 C251 1.502(5) . ?
C216 C261 1.495(5) . ?
C221 C226 1.385(6) . ?
C221 C222 1.391(5) . ?
C222 C223 1.389(6) . ?
C222 H22B 0.9500 . ?
C223 C224 1.370(7) . ?
C223 H22C 0.9500 . ?
C224 C225 1.374(7) . ?
C224 H22D 0.9500 . ?
C225 C226 1.381(6) . ?
C225 H22E 0.9500 . ?
C226 H22F 0.9500 . ?
C231 C232 1.396(5) . ?
C231 C236 1.402(5) . ?
C232 C233 1.384(6) . ?
C232 H23B 0.9500 . ?
C233 C234 1.381(6) . ?
C233 H23C 0.9500 . ?
C234 C235 1.389(6) . ?
C234 H23D 0.9500 . ?
C235 C236 1.376(6) . ?
C235 H23E 0.9500 . ?
C236 H23F 0.9500 . ?
C241 C242 1.396(5) . ?
C241 C246 1.405(5) . ?
C242 C243 1.384(6) . ?
C242 H24A 0.9500 . ?
C243 C244 1.385(6) . ?
C243 H24B 0.9500 . ?
C244 C245 1.385(6) . ?
C244 H24C 0.9500 . ?
C245 C246 1.377(6) . ?
C245 H24D 0.9500 . ?
C246 H24E 0.9500 . ?
C251 C256 1.388(5) . ?
C251 C252 1.396(6) . ?
C252 C253 1.389(6) . ?
C252 H25B 0.9500 . ?
C253 C254 1.371(7) . ?
C253 H25C 0.9500 . ?
C254 C255 1.374(7) . ?
C254 H25D 0.9500 . ?
C255 C256 1.384(6) . ?
C255 H25E 0.9500 . ?
C256 H25F 0.9500 . ?
C261 C266 1.392(5) . ?
C261 C262 1.393(5) . ?
C262 C263 1.391(6) . ?
C262 H26B 0.9500 . ?
C263 C264 1.380(6) . ?
C263 H26C 0.9500 . ?
C264 C265 1.388(6) . ?
C264 H26D 0.9500 . ?
C265 C266 1.387(6) . ?
C265 H26E 0.9500 . ?
C266 H26F 0.9500 . ?
Cl1 C1S 1.735(6) . ?
Cl2 C2S 1.794(6) . ?
C1S C2S 1.517(9) . ?
C1S H1S1 0.9900 . ?
C1S H1S2 0.9900 . ?
C2S H2S1 0.9900 . ?
C2S H2S2 0.9900 . ?
Cl1A C1SA 1.763(16) . ?
Cl2A C2SA 1.790(16) . ?
C1SA C2SA 1.485(17) . ?
C1SA H1S3 0.9900 . ?
C1SA H1S4 0.9900 . ?
C2SA H2S3 0.9900 . ?
C2SA H2S4 0.9900 . ?
Cl3 C3S 1.734(9) . ?
Cl4 C4S 2.01(2) . ?
C3S C4S 1.275(16) . ?
C3S H3S1 0.9900 . ?
C3S H3S2 0.9900 . ?
C4S H4S1 0.9900 . ?
C4S H4S2 0.9900 . ?
Cl3A C3SA 1.722(18) . ?
Cl4A C4SA 1.765(19) . ?
C3SA C4SA 1.499(19) . ?
C3SA H3S3 0.9900 . ?
C3SA H3S4 0.9900 . ?
C4SA H4S3 0.9900 . ?
C4SA H4S4 0.9900 . ?
Cl5 C5S 1.819(14) . ?
Cl6 C6S 1.708(13) . ?
C5S C6S 1.58(2) . ?
C5S H5S1 0.9900 . ?
C5S H5S2 0.9900 . ?
C6S H6S1 0.9900 . ?
C6S H6S2 0.9900 . ?
Cl5A C5SA 1.717(17) . ?
Cl6A C6SA 1.747(15) . ?
C5SA C6SA 1.518(17) . ?
C5SA H5S3 0.9900 . ?
C5SA H5S4 0.9900 . ?
C6SA H6S3 0.9900 . ?
C6SA H6S4 0.9900 . ?
Cl7 C7S 1.758(8) . ?
C7S C7S 1.499(12) 3_655 ?
C7S H7S1 0.9900 . ?
C7S H7S2 0.9900 . ?

loop_
_geom_torsion_atom_site_label_1
_geom_torsion_atom_site_label_2
_geom_torsion_atom_site_label_3
_geom_torsion_atom_site_label_4
_geom_torsion
_geom_torsion_site_symmetry_1
_geom_torsion_site_symmetry_2
_geom_torsion_site_symmetry_3
_geom_torsion_site_symmetry_4
_geom_torsion_publ_flag
C11 C1 C2 C21 10.5(2) . . . . ?
C11 C1 C2 C21 -169.5(2) 3_656 . . . ?
C11 C1 C2 C21 -169.5(2) . . . 3_656 ?
C11 C1 C2 C21 10.5(2) 3_656 . . 3_656 ?
C2 C1 C11 C12 42.4(4) . . . . ?
C11 C1 C11 C12 -137.6(4) 3_656 . . . ?
C2 C1 C11 C16 -137.0(3) . . . . ?
C11 C1 C11 C16 43.0(3) 3_656 . . . ?
C16 C11 C12 C13 3.7(5) . . . . ?
C1 C11 C12 C13 -175.7(3) . . . . ?
C11 C12 C13 C14 -0.4(5) . . . . ?
C12 C13 C14 C15 -2.2(5) . . . . ?
C12 C13 C14 C111 179.4(3) . . . . ?
C13 C14 C15 C16 1.4(5) . . . . ?
C111 C14 C15 C16 179.9(3) . . . . ?
C14 C15 C16 C11 1.9(6) . . . . ?
C12 C11 C16 C15 -4.4(5) . . . . ?
C1 C11 C16 C15 175.0(3) . . . . ?
C1 C2 C21 C26 44.1(4) . . . . ?
C21 C2 C21 C26 -135.9(4) 3_656 . . . ?
C1 C2 C21 C22 -138.1(3) . . . . ?
C21 C2 C21 C22 41.9(3) 3_656 . . . ?
C26 C21 C22 C23 0.8(5) . . . . ?
C2 C21 C22 C23 -177.2(3) . . . . ?
C21 C22 C23 C24 -0.8(6) . . . . ?
C22 C23 C24 C25 -0.8(5) . . . . ?
C22 C23 C24 C211 173.9(3) . . . . ?
C23 C24 C25 C26 2.5(5) . . . . ?
C211 C24 C25 C26 -172.3(3) . . . . ?
C24 C25 C26 C21 -2.6(5) . . . . ?
C22 C21 C26 C25 0.9(5) . . . . ?
C2 C21 C26 C25 178.8(3) . . . . ?
C15 C14 C111 C112 61.8(5) . . . . ?
C13 C14 C111 C112 -119.8(4) . . . . ?
C15 C14 C111 C116 -119.8(4) . . . . ?
C13 C14 C111 C116 58.6(5) . . . . ?
C116 C111 C112 C113 1.2(6) . . . . ?
C14 C111 C112 C113 179.6(3) . . . . ?
C116 C111 C112 C121 -177.7(3) . . . . ?
C14 C111 C112 C121 0.7(5) . . . . ?
C111 C112 C113 C114 -1.8(6) . . . . ?
C121 C112 C113 C114 177.1(3) . . . . ?
C111 C112 C113 C131 179.0(4) . . . . ?
C121 C112 C113 C131 -2.1(5) . . . . ?
C112 C113 C114 C115 0.1(6) . . . . ?
C131 C113 C114 C115 179.3(4) . . . . ?
C112 C113 C114 C141 179.8(4) . . . . ?
C131 C113 C114 C141 -1.0(6) . . . . ?
C113 C114 C115 C116 2.3(6) . . . . ?
C141 C114 C115 C116 -177.5(4) . . . . ?
C113 C114 C115 C151 -174.0(4) . . . . ?
C141 C114 C115 C151 6.3(6) . . . . ?
C114 C115 C116 C111 -2.9(6) . . . . ?
C151 C115 C116 C111 173.4(4) . . . . ?
C114 C115 C116 C161 177.8(4) . . . . ?
C151 C115 C116 C161 -5.9(6) . . . . ?
C112 C111 C116 C115 1.2(6) . . . . ?
C14 C111 C116 C115 -177.3(4) . . . . ?
C112 C111 C116 C161 -179.5(4) . . . . ?
C14 C111 C116 C161 2.0(5) . . . . ?
C111 C112 C121 C126 -119.5(4) . . . . ?
C113 C112 C121 C126 61.6(5) . . . . ?
C111 C112 C121 C122 59.5(5) . . . . ?
C113 C112 C121 C122 -119.4(4) . . . . ?
C126 C121 C122 C123 -0.6(5) . . . . ?
C112 C121 C122 C123 -179.7(3) . . . . ?
C121 C122 C123 C124 0.8(6) . . . . ?
C122 C123 C124 C125 -0.4(6) . . . . ?
C123 C124 C125 C126 -0.3(6) . . . . ?
C122 C121 C126 C125 0.0(5) . . . . ?
C112 C121 C126 C125 179.1(3) . . . . ?
C124 C125 C126 C121 0.5(6) . . . . ?
C112 C113 C131 C132 70.5(5) . . . . ?
C114 C113 C131 C132 -108.8(4) . . . . ?
C112 C113 C131 C136 -109.1(4) . . . . ?
C114 C113 C131 C136 71.6(5) . . . . ?
C136 C131 C132 C133 -0.1(5) . . . . ?
C113 C131 C132 C133 -179.7(3) . . . . ?
C131 C132 C133 C134 0.5(6) . . . . ?
C132 C133 C134 C135 0.1(6) . . . . ?
C133 C134 C135 C136 -1.3(6) . . . . ?
C134 C135 C136 C131 1.8(6) . . . . ?
C132 C131 C136 C135 -1.1(5) . . . . ?
C113 C131 C136 C135 178.6(3) . . . . ?
C115 C114 C141 C146 56.8(5) . . . . ?
C113 C114 C141 C146 -122.9(4) . . . . ?
C115 C114 C141 C142 -122.6(4) . . . . ?
C113 C114 C141 C142 57.7(5) . . . . ?
C146 C141 C142 C143 -1.0(6) . . . . ?
C114 C141 C142 C143 178.4(4) . . . . ?
C141 C142 C143 C144 0.3(7) . . . . ?
C142 C143 C144 C145 0.2(7) . . . . ?
C143 C144 C145 C146 0.0(6) . . . . ?
C142 C141 C146 C145 1.2(6) . . . . ?
C114 C141 C146 C145 -178.2(4) . . . . ?
C144 C145 C146 C141 -0.7(6) . . . . ?
C116 C115 C151 C152 -115.3(4) . . . . ?
C114 C115 C151 C152 61.0(5) . . . . ?
C116 C115 C151 C156 62.6(5) . . . . ?
C114 C115 C151 C156 -121.1(4) . . . . ?
C156 C151 C152 C153 0.1(6) . . . . ?
C115 C151 C152 C153 178.1(4) . . . . ?
C151 C152 C153 C154 -0.3(7) . . . . ?
C152 C153 C154 C155 -0.4(8) . . . . ?
C153 C154 C155 C156 1.3(8) . . . . ?
C154 C155 C156 C151 -1.4(8) . . . . ?
C152 C151 C156 C155 0.7(6) . . . . ?
C115 C151 C156 C155 -177.1(4) . . . . ?
C115 C116 C161 C166 -119.1(4) . . . . ?
C111 C116 C161 C166 61.6(5) . . . . ?
C115 C116 C161 C162 62.4(5) . . . . ?
C111 C116 C161 C162 -116.9(4) . . . . ?
C166 C161 C162 C163 0.4(6) . . . . ?
C116 C161 C162 C163 178.9(3) . . . . ?
C161 C162 C163 C164 -0.4(6) . . . . ?
C162 C163 C164 C165 0.0(6) . . . . ?
C163 C164 C165 C166 0.5(6) . . . . ?
C164 C165 C166 C161 -0.5(6) . . . . ?
C162 C161 C166 C165 0.1(6) . . . . ?
C116 C161 C166 C165 -178.4(4) . . . . ?
C25 C24 C211 C216 -66.8(5) . . . . ?
C23 C24 C211 C216 118.5(4) . . . . ?
C25 C24 C211 C212 109.3(4) . . . . ?
C23 C24 C211 C212 -65.4(5) . . . . ?
C216 C211 C212 C213 3.4(5) . . . . ?
C24 C211 C212 C213 -172.8(3) . . . . ?
C216 C211 C212 C221 -178.2(3) . . . . ?
C24 C211 C212 C221 5.6(5) . . . . ?
C211 C212 C213 C214 -2.6(5) . . . . ?
C221 C212 C213 C214 179.0(3) . . . . ?
C211 C212 C213 C231 178.1(3) . . . . ?
C221 C212 C213 C231 -0.3(5) . . . . ?
C212 C213 C214 C215 -1.0(5) . . . . ?
C231 C213 C214 C215 178.3(3) . . . . ?
C212 C213 C214 C241 177.7(3) . . . . ?
C231 C213 C214 C241 -2.9(5) . . . . ?
C213 C214 C215 C216 3.8(5) . . . . ?
C241 C214 C215 C216 -174.9(3) . . . . ?
C213 C214 C215 C251 -175.6(3) . . . . ?
C241 C214 C215 C251 5.7(5) . . . . ?
C212 C211 C216 C215 -0.6(5) . . . . ?
C24 C211 C216 C215 175.4(3) . . . . ?
C212 C211 C216 C261 179.3(3) . . . . ?
C24 C211 C216 C261 -4.7(5) . . . . ?
C214 C215 C216 C211 -3.0(5) . . . . ?
C251 C215 C216 C211 176.4(3) . . . . ?
C214 C215 C216 C261 177.1(3) . . . . ?
C251 C215 C216 C261 -3.5(5) . . . . ?
C211 C212 C221 C226 -66.5(5) . . . . ?
C213 C212 C221 C226 111.9(4) . . . . ?
C211 C212 C221 C222 117.9(4) . . . . ?
C213 C212 C221 C222 -63.7(5) . . . . ?
C226 C221 C222 C223 -1.6(6) . . . . ?
C212 C221 C222 C223 174.1(4) . . . . ?
C221 C222 C223 C224 -0.6(7) . . . . ?
C222 C223 C224 C225 1.5(8) . . . . ?
C223 C224 C225 C226 -0.1(9) . . . . ?
C224 C225 C226 C221 -2.2(8) . . . . ?
C222 C221 C226 C225 3.0(7) . . . . ?
C212 C221 C226 C225 -172.7(4) . . . . ?
C214 C213 C231 C232 -66.7(5) . . . . ?
C212 C213 C231 C232 112.7(4) . . . . ?
C214 C213 C231 C236 118.0(4) . . . . ?
C212 C213 C231 C236 -62.7(5) . . . . ?
C236 C231 C232 C233 3.2(5) . . . . ?
C213 C231 C232 C233 -172.2(4) . . . . ?
C231 C232 C233 C234 -0.7(6) . . . . ?
C232 C233 C234 C235 -2.2(6) . . . . ?
C233 C234 C235 C236 2.4(6) . . . . ?
C234 C235 C236 C231 0.2(6) . . . . ?
C232 C231 C236 C235 -3.0(5) . . . . ?
C213 C231 C236 C235 172.5(3) . . . . ?
C213 C214 C241 C242 110.8(4) . . . . ?
C215 C214 C241 C242 -70.5(5) . . . . ?
C213 C214 C241 C246 -67.7(5) . . . . ?
C215 C214 C241 C246 111.0(4) . . . . ?
C246 C241 C242 C243 -0.1(6) . . . . ?
C214 C241 C242 C243 -178.6(4) . . . . ?
C241 C242 C243 C244 -0.2(6) . . . . ?
C242 C243 C244 C245 0.3(6) . . . . ?
C243 C244 C245 C246 -0.2(6) . . . . ?
C244 C245 C246 C241 0.0(6) . . . . ?
C242 C241 C246 C245 0.2(6) . . . . ?
C214 C241 C246 C245 178.7(4) . . . . ?
C216 C215 C251 C256 118.4(4) . . . . ?
C214 C215 C251 C256 -62.2(5) . . . . ?
C216 C215 C251 C252 -59.8(5) . . . . ?
C214 C215 C251 C252 119.7(4) . . . . ?
C256 C251 C252 C253 -0.3(6) . . . . ?
C215 C251 C252 C253 178.0(4) . . . . ?
C251 C252 C253 C254 -0.1(6) . . . . ?
C252 C253 C254 C255 0.2(7) . . . . ?
C253 C254 C255 C256 0.0(7) . . . . ?
C254 C255 C256 C251 -0.3(6) . . . . ?
C252 C251 C256 C255 0.5(6) . . . . ?
C215 C251 C256 C255 -177.7(4) . . . . ?
C211 C216 C261 C266 121.5(4) . . . . ?
C215 C216 C261 C266 -58.6(5) . . . . ?
C211 C216 C261 C262 -60.3(5) . . . . ?
C215 C216 C261 C262 119.6(4) . . . . ?
C266 C261 C262 C263 1.0(5) . . . . ?
C216 C261 C262 C263 -177.2(3) . . . . ?
C261 C262 C263 C264 -0.3(6) . . . . ?
C262 C263 C264 C265 -0.6(6) . . . . ?
C263 C264 C265 C266 0.8(6) . . . . ?
C264 C265 C266 C261 0.0(6) . . . . ?
C262 C261 C266 C265 -0.9(5) . . . . ?
C216 C261 C266 C265 177.4(3) . . . . ?
Cl1 C1S C2S Cl2 -64.4(5) . . . . ?
Cl1A C1SA C2SA Cl2A -177.4(13) . . . . ?
Cl3 C3S C4S Cl4 58(2) . . . . ?
Cl3A C3SA C4SA Cl4A 100(3) . . . . ?
Cl5 C5S C6S Cl6 178.6(8) . . . . ?
Cl5A C5SA C6SA Cl6A -172.5(12) . . . . ?
